data_4132973
loop_
_publ_author_name
'Hwang, Jungwun'
'Li, Ping'
'Smith, Mark D.'
'Warden, Constance E.'
'Sirianni, Dominic A.'
'Vik, Erik C.'
'Maier, Josef M.'
'Yehl, Christopher J.'
'Sherrill, C. David'
'Shimizu, Ken D.'

_publ_section_title
;
 Tipping the Balance between S-\p and O-\p Interactions.
;
_journal_issue 41
_journal_name_full 'Journal of the American Chemical Society'
_journal_page_first 13301
_journal_page_last 13307
_journal_paper_doi 10.1021/jacs.8b07617
_journal_volume 140
_journal_year 2018
_chemical_formula_moiety 'C53 H33 N O5'
_chemical_formula_sum 'C53 H33 N O5'
_chemical_formula_weight 763.80
_space_group_crystal_system triclinic
_space_group_IT_number 2
_space_group_name_Hall '-P 1'
_space_group_name_H-M_alt 'P -1'
_atom_sites_solution_hydrogens geom
_atom_sites_solution_primary direct
_atom_sites_solution_secondary difmap
_audit_creation_date 2012-02-15
_audit_creation_method
;
  Olex2 1.1
  (compiled Nov  1 2011 20:42:30, GUI svn.r3906)
;
_cell_angle_alpha 78.3710(10)
_cell_angle_beta 72.4860(10)
_cell_angle_gamma 63.6950(10)
_cell_formula_units_Z 2
_cell_length_a 10.8932(6)
_cell_length_b 11.5571(6)
_cell_length_c 17.0474(9)
_cell_measurement_reflns_used 9243
_cell_measurement_temperature 100(2)
_cell_measurement_theta_max 28.290
_cell_measurement_theta_min 2.212
_cell_volume 1828.89(17)
_computing_cell_refinement 'SAINT-Plus Version 6.45 (Bruker, 2001)'
_computing_data_collection 'SMART Version 5.625 (Bruker, 2001)'
_computing_data_reduction 'SAINT-Plus Version 6.45 (Bruker, 2001)'
_computing_molecular_graphics
;
O. V. Dolomanov, L. J. Bourhis, R. J. Gildea, J. A. K. Howard and H. Puschmann,
OLEX2: a complete structure solution, refinement and analysis program.
J. Appl. Cryst. (2009). 42, 339-341.
;
_computing_publication_material
;
O. V. Dolomanov, L. J. Bourhis, R. J. Gildea, J. A. K. Howard and H. Puschmann,
OLEX2: a complete structure solution, refinement and analysis program.
J. Appl. Cryst. (2009). 42, 339-341.
;
_computing_structure_refinement 'SHELXL97 (Sheldrick, 1997)'
_computing_structure_solution 'SHELXS97 (Sheldrick, 1997)'
_diffrn_ambient_temperature 100(2)
_diffrn_measured_fraction_theta_full 0.999
_diffrn_measured_fraction_theta_max 0.999
_diffrn_measurement_device_type 'Bruker SMART APEX CCD diffractometer'
_diffrn_measurement_method 'omega and phi scans'
_diffrn_radiation_monochromator graphite
_diffrn_radiation_type MoK\a
_diffrn_radiation_wavelength 0.71073
_diffrn_reflns_av_R_equivalents 0.0335
_diffrn_reflns_av_unetI/netI 0.0294
_diffrn_reflns_limit_h_max 13
_diffrn_reflns_limit_h_min -13
_diffrn_reflns_limit_k_max 14
_diffrn_reflns_limit_k_min -14
_diffrn_reflns_limit_l_max 21
_diffrn_reflns_limit_l_min -21
_diffrn_reflns_number 29411
_diffrn_reflns_theta_full 26.37
_diffrn_reflns_theta_max 26.37
_diffrn_reflns_theta_min 1.26
_diffrn_source 'sealed tube'
_diffrn_source_current 39.0
_diffrn_source_power 1.833
_diffrn_source_target Mo
_diffrn_source_voltage 47.0
_exptl_absorpt_coefficient_mu 0.089
_exptl_absorpt_correction_T_max 1
_exptl_absorpt_correction_T_min 0.912778
_exptl_absorpt_correction_type multi-scan
_exptl_absorpt_process_details 'SADABS Version 2.05 (Bruker, 2001)'
_exptl_crystal_colour colorless
_exptl_crystal_density_diffrn 1.387
_exptl_crystal_density_method 'not measured'
_exptl_crystal_description plate
_exptl_crystal_F_000 796
_exptl_crystal_size_max 0.5
_exptl_crystal_size_mid 0.44
_exptl_crystal_size_min 0.08
_refine_diff_density_max 0.348
_refine_diff_density_min -0.218
_refine_diff_density_rms 0.044
_refine_ls_extinction_method none
_refine_ls_goodness_of_fit_ref 1.021
_refine_ls_hydrogen_treatment constr
_refine_ls_matrix_type full
_refine_ls_number_parameters 532
_refine_ls_number_reflns 7478
_refine_ls_number_restraints 0
_refine_ls_restrained_S_all 1.021
_refine_ls_R_factor_all 0.0497
_refine_ls_R_factor_gt 0.0413
_refine_ls_shift/su_max 0.001
_refine_ls_shift/su_mean 0.000
_refine_ls_structure_factor_coef Fsqd
_refine_ls_weighting_details 'calc w=1/[\s^2^(Fo^2^)+(0.0525P)^2^+0.6830P] where P=(Fo^2^+2Fc^2^)/3'
_refine_ls_weighting_scheme calc
_refine_ls_wR_factor_gt 0.1000
_refine_ls_wR_factor_ref 0.1053
_reflns_number_gt 6396
_reflns_number_total 7478
_reflns_threshold_expression >2sigma(I)
_cod_data_source_file ja8b07617_si_001.cif
_cod_data_source_block lpa291as
_cod_database_code 4132973

loop_
_space_group_symop_id
_space_group_symop_operation_xyz
1 'x, y, z'
2 '-x, -y, -z'

loop_
_atom_site_label
_atom_site_type_symbol
_atom_site_fract_x
_atom_site_fract_y
_atom_site_fract_z
_atom_site_U_iso_or_equiv
_atom_site_adp_type
_atom_site_occupancy
_atom_site_symmetry_multiplicity
_atom_site_calc_flag
_atom_site_refinement_flags
O1 O -0.16208(10) 0.42712(10) 0.41095(6) 0.0231(2) Uani 1 1 d .
O2 O 0.12126(10) 0.56320(9) 0.10470(6) 0.0225(2) Uani 1 1 d .
O3 O 0.35771(10) 0.14784(9) 0.20254(6) 0.0232(2) Uani 1 1 d .
O4 O 0.49851(10) 0.35102(9) 0.16059(6) 0.0215(2) Uani 1 1 d .
O5 O 0.24362(11) 0.35545(9) -0.02259(6) 0.0227(2) Uani 1 1 d .
N1 N 0.26166(12) 0.35059(11) 0.13680(7) 0.0174(2) Uani 1 1 d .
C1 C -0.05652(14) 0.42169(13) 0.36053(8) 0.0170(3) Uani 1 1 d .
C2 C -0.02937(14) 0.52215(13) 0.28980(8) 0.0171(3) Uani 1 1 d .
C3 C 0.02829(14) 0.43354(13) 0.21732(8) 0.0169(3) Uani 1 1 d .
H3 H -0.0508 0.4371 0.1974 0.020 Uiso 1 1 calc R
C4 C 0.13652(14) 0.46263(13) 0.14645(8) 0.0177(3) Uani 1 1 d .
C5 C 0.25909(14) 0.25035(13) 0.19804(8) 0.0170(3) Uani 1 1 d .
C6 C 0.11012(14) 0.29464(13) 0.25365(8) 0.0167(3) Uani 1 1 d .
H6 H 0.0659 0.2363 0.2511 0.020 Uiso 1 1 calc R
C7 C 0.09429(14) 0.31051(13) 0.34590(8) 0.0169(3) Uani 1 1 d .
C8 C 0.17059(14) 0.39467(13) 0.34481(8) 0.0162(3) Uani 1 1 d .
C9 C 0.10045(14) 0.51680(13) 0.31084(8) 0.0168(3) Uani 1 1 d .
C10 C 0.15354(14) 0.61533(13) 0.29561(8) 0.0172(3) Uani 1 1 d .
C11 C 0.09918(15) 0.73394(13) 0.24975(9) 0.0194(3) Uani 1 1 d .
H11 H 0.0206 0.7540 0.2281 0.023 Uiso 1 1 calc R
C12 C 0.15936(15) 0.82217(13) 0.23584(9) 0.0216(3) Uani 1 1 d .
H12 H 0.1225 0.9015 0.2039 0.026 Uiso 1 1 calc R
C13 C 0.27217(15) 0.79616(14) 0.26790(9) 0.0221(3) Uani 1 1 d .
H13 H 0.3112 0.8582 0.2581 0.027 Uiso 1 1 calc R
C14 C 0.32965(15) 0.67972(13) 0.31451(9) 0.0209(3) Uani 1 1 d .
C15 C 0.44642(15) 0.65085(14) 0.34914(10) 0.0237(3) Uani 1 1 d .
H15 H 0.4833 0.7139 0.3421 0.028 Uiso 1 1 calc R
C16 C 0.50443(15) 0.53673(14) 0.39125(9) 0.0235(3) Uani 1 1 d .
H16 H 0.5784 0.5222 0.4156 0.028 Uiso 1 1 calc R
C17 C 0.45619(15) 0.43628(14) 0.40002(9) 0.0207(3) Uani 1 1 d .
C18 C 0.52847(15) 0.31195(14) 0.43374(9) 0.0226(3) Uani 1 1 d .
H18 H 0.6036 0.2958 0.4576 0.027 Uiso 1 1 calc R
C19 C 0.49155(15) 0.21218(14) 0.43271(9) 0.0230(3) Uani 1 1 d .
H19 H 0.5454 0.1270 0.4527 0.028 Uiso 1 1 calc R
C20 C 0.37678(15) 0.23498(13) 0.40279(9) 0.0203(3) Uani 1 1 d .
H20 H 0.3528 0.1654 0.4028 0.024 Uiso 1 1 calc R
C21 C 0.29597(14) 0.35987(13) 0.37254(8) 0.0174(3) Uani 1 1 d .
C22 C 0.33939(14) 0.46147(13) 0.36810(8) 0.0184(3) Uani 1 1 d .
C23 C 0.27269(14) 0.58586(13) 0.32710(8) 0.0179(3) Uani 1 1 d .
C24 C -0.15484(14) 0.64946(13) 0.28638(9) 0.0178(3) Uani 1 1 d .
C25 C -0.20880(15) 0.70057(14) 0.21642(9) 0.0215(3) Uani 1 1 d .
H25 H -0.1660 0.6542 0.1683 0.026 Uiso 1 1 calc R
C26 C -0.32493(15) 0.81910(14) 0.21659(9) 0.0238(3) Uani 1 1 d .
H26 H -0.3607 0.8530 0.1686 0.029 Uiso 1 1 calc R
C27 C -0.38852(15) 0.88788(14) 0.28611(10) 0.0240(3) Uani 1 1 d .
H27 H -0.4676 0.9688 0.2860 0.029 Uiso 1 1 calc R
C28 C -0.33586(16) 0.83765(14) 0.35592(9) 0.0237(3) Uani 1 1 d .
H28 H -0.3785 0.8847 0.4037 0.028 Uiso 1 1 calc R
C29 C -0.22115(15) 0.71902(13) 0.35640(9) 0.0211(3) Uani 1 1 d .
H29 H -0.1873 0.6847 0.4050 0.025 Uiso 1 1 calc R
C30 C 0.11147(14) 0.19445(13) 0.40726(9) 0.0172(3) Uani 1 1 d .
C31 C 0.06601(15) 0.21421(14) 0.49148(9) 0.0204(3) Uani 1 1 d .
H31 H 0.0199 0.2998 0.5084 0.024 Uiso 1 1 calc R
C32 C 0.08781(15) 0.10959(14) 0.55027(9) 0.0229(3) Uani 1 1 d .
H32 H 0.0578 0.1237 0.6072 0.027 Uiso 1 1 calc R
C33 C 0.15345(16) -0.01585(14) 0.52589(9) 0.0236(3) Uani 1 1 d .
H33 H 0.1690 -0.0875 0.5662 0.028 Uiso 1 1 calc R
C34 C 0.19607(16) -0.03617(14) 0.44308(9) 0.0235(3) Uani 1 1 d .
H34 H 0.2398 -0.1219 0.4265 0.028 Uiso 1 1 calc R
C35 C 0.17526(15) 0.06846(13) 0.38383(9) 0.0208(3) Uani 1 1 d .
H35 H 0.2049 0.0537 0.3270 0.025 Uiso 1 1 calc R
C36 C 0.37961(14) 0.34272(12) 0.06908(9) 0.0179(3) Uani 1 1 d .
C37 C 0.50112(15) 0.34031(12) 0.08101(9) 0.0185(3) Uani 1 1 d .
C38 C 0.61242(15) 0.33906(13) 0.01390(9) 0.0214(3) Uani 1 1 d .
H38 H 0.6962 0.3363 0.0220 0.026 Uiso 1 1 calc R
C39 C 0.59953(16) 0.34184(13) -0.06478(9) 0.0238(3) Uani 1 1 d .
H39 H 0.6748 0.3423 -0.1108 0.029 Uiso 1 1 calc R
C40 C 0.47867(16) 0.34402(13) -0.07789(9) 0.0233(3) Uani 1 1 d .
H40 H 0.4716 0.3449 -0.1322 0.028 Uiso 1 1 calc R
C41 C 0.36901(15) 0.34497(13) -0.01083(9) 0.0193(3) Uani 1 1 d .
C42 C 0.62291(14) 0.27885(13) 0.18695(9) 0.0196(3) Uani 1 1 d .
C43 C 0.66790(15) 0.34284(14) 0.22440(9) 0.0221(3) Uani 1 1 d .
H43 H 0.6215 0.4342 0.2264 0.027 Uiso 1 1 calc R
C44 C 0.78278(16) 0.27091(15) 0.25923(9) 0.0256(3) Uani 1 1 d .
H44 H 0.8136 0.3132 0.2867 0.031 Uiso 1 1 calc R
C45 C 0.85245(16) 0.13850(15) 0.25422(9) 0.0264(3) Uani 1 1 d .
H45 H 0.9315 0.0902 0.2775 0.032 Uiso 1 1 calc R
C46 C 0.80673(16) 0.07622(15) 0.21509(10) 0.0277(3) Uani 1 1 d .
H46 H 0.8550 -0.0147 0.2114 0.033 Uiso 1 1 calc R
C47 C 0.69057(16) 0.14624(14) 0.18131(10) 0.0253(3) Uani 1 1 d .
H47 H 0.6582 0.1040 0.1549 0.030 Uiso 1 1 calc R
C48 C 0.20977(16) 0.24858(14) 0.00294(9) 0.0220(3) Uani 1 1 d .
C49 C 0.31054(17) 0.12351(15) 0.00919(10) 0.0294(4) Uani 1 1 d .
H49 H 0.4069 0.1074 0.0006 0.035 Uiso 1 1 calc R
C50 C 0.26881(19) 0.02130(16) 0.02830(12) 0.0361(4) Uani 1 1 d .
H50 H 0.3373 -0.0651 0.0327 0.043 Uiso 1 1 calc R
C51 C 0.1293(2) 0.04440(18) 0.04093(11) 0.0381(4) Uani 1 1 d .
H51 H 0.1016 -0.0257 0.0526 0.046 Uiso 1 1 calc R
C52 C 0.02955(19) 0.17088(19) 0.03639(12) 0.0412(5) Uani 1 1 d .
H52 H -0.0671 0.1872 0.0463 0.049 Uiso 1 1 calc R
C53 C 0.06890(17) 0.27318(16) 0.01761(10) 0.0314(4) Uani 1 1 d .
H53 H -0.0001 0.3597 0.0148 0.038 Uiso 1 1 calc R

loop_
_atom_site_aniso_label
_atom_site_aniso_U_11
_atom_site_aniso_U_22
_atom_site_aniso_U_33
_atom_site_aniso_U_23
_atom_site_aniso_U_13
_atom_site_aniso_U_12
O1 0.0177(5) 0.0279(5) 0.0217(5) -0.0011(4) -0.0028(4) -0.0093(4)
O2 0.0231(5) 0.0191(5) 0.0210(5) 0.0016(4) -0.0056(4) -0.0061(4)
O3 0.0198(5) 0.0200(5) 0.0227(5) 0.0008(4) -0.0046(4) -0.0033(4)
O4 0.0175(5) 0.0248(5) 0.0197(5) -0.0048(4) -0.0054(4) -0.0048(4)
O5 0.0250(5) 0.0220(5) 0.0225(5) 0.0001(4) -0.0103(4) -0.0088(4)
N1 0.0158(6) 0.0188(6) 0.0160(6) -0.0008(4) -0.0033(5) -0.0063(5)
C1 0.0176(7) 0.0190(6) 0.0175(7) -0.0020(5) -0.0075(6) -0.0079(5)
C2 0.0167(7) 0.0193(6) 0.0159(7) -0.0014(5) -0.0046(5) -0.0074(5)
C3 0.0154(6) 0.0179(6) 0.0173(7) -0.0016(5) -0.0054(5) -0.0056(5)
C4 0.0181(7) 0.0190(7) 0.0171(7) -0.0028(5) -0.0070(6) -0.0062(5)
C5 0.0189(7) 0.0188(7) 0.0147(7) -0.0016(5) -0.0055(5) -0.0079(6)
C6 0.0170(7) 0.0177(6) 0.0165(7) -0.0008(5) -0.0052(5) -0.0075(5)
C7 0.0157(7) 0.0190(6) 0.0162(7) -0.0020(5) -0.0033(5) -0.0075(5)
C8 0.0168(7) 0.0178(6) 0.0137(7) -0.0027(5) -0.0021(5) -0.0072(5)
C9 0.0153(6) 0.0201(7) 0.0136(7) -0.0036(5) -0.0028(5) -0.0053(5)
C10 0.0166(7) 0.0178(6) 0.0154(7) -0.0046(5) -0.0012(5) -0.0058(5)
C11 0.0177(7) 0.0197(7) 0.0184(7) -0.0035(5) -0.0024(6) -0.0058(5)
C12 0.0238(7) 0.0168(6) 0.0186(7) -0.0028(5) -0.0001(6) -0.0060(6)
C13 0.0251(8) 0.0210(7) 0.0219(8) -0.0063(6) 0.0004(6) -0.0127(6)
C14 0.0196(7) 0.0225(7) 0.0204(7) -0.0073(6) -0.0008(6) -0.0088(6)
C15 0.0211(7) 0.0262(7) 0.0283(8) -0.0102(6) -0.0009(6) -0.0134(6)
C16 0.0181(7) 0.0317(8) 0.0236(8) -0.0098(6) -0.0046(6) -0.0098(6)
C17 0.0179(7) 0.0267(7) 0.0175(7) -0.0064(6) -0.0029(6) -0.0080(6)
C18 0.0164(7) 0.0313(8) 0.0201(7) -0.0038(6) -0.0065(6) -0.0078(6)
C19 0.0197(7) 0.0241(7) 0.0205(7) 0.0019(6) -0.0065(6) -0.0052(6)
C20 0.0192(7) 0.0214(7) 0.0195(7) -0.0001(6) -0.0045(6) -0.0083(6)
C21 0.0158(7) 0.0211(7) 0.0140(7) -0.0021(5) -0.0029(5) -0.0066(5)
C22 0.0159(7) 0.0225(7) 0.0153(7) -0.0051(5) -0.0017(5) -0.0066(6)
C23 0.0171(7) 0.0204(7) 0.0145(7) -0.0068(5) 0.0003(5) -0.0066(5)
C24 0.0150(6) 0.0180(6) 0.0208(7) 0.0000(5) -0.0045(5) -0.0075(5)
C25 0.0204(7) 0.0238(7) 0.0187(7) -0.0018(6) -0.0044(6) -0.0078(6)
C26 0.0238(8) 0.0243(7) 0.0227(8) 0.0041(6) -0.0090(6) -0.0096(6)
C27 0.0171(7) 0.0178(7) 0.0321(8) 0.0016(6) -0.0057(6) -0.0042(6)
C28 0.0234(7) 0.0216(7) 0.0233(8) -0.0046(6) -0.0014(6) -0.0084(6)
C29 0.0208(7) 0.0224(7) 0.0201(7) -0.0008(6) -0.0068(6) -0.0080(6)
C30 0.0144(6) 0.0200(7) 0.0184(7) 0.0002(5) -0.0048(5) -0.0083(5)
C31 0.0207(7) 0.0204(7) 0.0205(7) -0.0031(6) -0.0045(6) -0.0084(6)
C32 0.0238(7) 0.0274(7) 0.0166(7) -0.0010(6) -0.0036(6) -0.0107(6)
C33 0.0244(8) 0.0231(7) 0.0223(8) 0.0054(6) -0.0076(6) -0.0104(6)
C34 0.0242(8) 0.0187(7) 0.0249(8) -0.0020(6) -0.0056(6) -0.0064(6)
C35 0.0212(7) 0.0219(7) 0.0186(7) -0.0025(6) -0.0040(6) -0.0086(6)
C36 0.0171(7) 0.0145(6) 0.0180(7) -0.0012(5) -0.0015(5) -0.0046(5)
C37 0.0203(7) 0.0141(6) 0.0189(7) -0.0015(5) -0.0050(6) -0.0047(5)
C38 0.0175(7) 0.0161(6) 0.0274(8) -0.0027(6) -0.0018(6) -0.0061(5)
C39 0.0250(8) 0.0177(7) 0.0212(8) -0.0024(6) 0.0039(6) -0.0079(6)
C40 0.0305(8) 0.0192(7) 0.0162(7) -0.0020(5) -0.0027(6) -0.0083(6)
C41 0.0216(7) 0.0144(6) 0.0210(7) -0.0005(5) -0.0065(6) -0.0059(5)
C42 0.0159(7) 0.0235(7) 0.0179(7) 0.0010(5) -0.0037(5) -0.0080(6)
C43 0.0210(7) 0.0230(7) 0.0209(7) -0.0038(6) -0.0026(6) -0.0084(6)
C44 0.0226(8) 0.0364(8) 0.0217(8) -0.0050(6) -0.0043(6) -0.0150(7)
C45 0.0186(7) 0.0331(8) 0.0230(8) 0.0022(6) -0.0061(6) -0.0078(6)
C46 0.0233(8) 0.0220(7) 0.0341(9) 0.0020(6) -0.0080(7) -0.0071(6)
C47 0.0242(8) 0.0249(7) 0.0300(8) -0.0017(6) -0.0078(6) -0.0123(6)
C48 0.0273(8) 0.0256(7) 0.0147(7) -0.0001(6) -0.0067(6) -0.0118(6)
C49 0.0229(8) 0.0278(8) 0.0377(9) -0.0029(7) -0.0068(7) -0.0107(6)
C50 0.0358(9) 0.0269(8) 0.0458(11) 0.0028(7) -0.0125(8) -0.0138(7)
C51 0.0449(10) 0.0434(10) 0.0399(10) 0.0131(8) -0.0193(8) -0.0313(9)
C52 0.0301(9) 0.0556(11) 0.0439(11) 0.0165(9) -0.0173(8) -0.0260(9)
C53 0.0259(8) 0.0358(9) 0.0288(9) 0.0068(7) -0.0114(7) -0.0102(7)

loop_
_atom_type_symbol
_atom_type_description
_atom_type_scat_dispersion_real
_atom_type_scat_dispersion_imag
_atom_type_scat_source
C C 0.0033 0.0016 'International Tables Vol C Tables 4.2.6.8 and 6.1.1.4'
H H 0.0000 0.0000 'International Tables Vol C Tables 4.2.6.8 and 6.1.1.4'
N N 0.0061 0.0033 'International Tables Vol C Tables 4.2.6.8 and 6.1.1.4'
O O 0.0106 0.0060 'International Tables Vol C Tables 4.2.6.8 and 6.1.1.4'

loop_
_geom_angle_atom_site_label_1
_geom_angle_atom_site_label_2
_geom_angle_atom_site_label_3
_geom_angle
C37 O4 C42 117.41(11)
C41 O5 C48 117.67(11)
C4 N1 C5 114.26(11)
C4 N1 C36 121.26(11)
C5 N1 C36 124.48(11)
O1 C1 C2 130.56(12)
O1 C1 C7 130.09(12)
C2 C1 C7 99.35(11)
C1 C2 C3 97.03(10)
C9 C2 C1 96.05(10)
C9 C2 C3 106.17(11)
C24 C2 C1 114.85(11)
C24 C2 C3 118.43(11)
C24 C2 C9 119.89(11)
C2 C3 H3 110.8
C4 C3 C2 113.57(11)
C4 C3 H3 110.8
C4 C3 C6 105.12(10)
C6 C3 C2 105.39(10)
C6 C3 H3 110.8
O2 C4 N1 124.54(13)
O2 C4 C3 127.63(12)
N1 C4 C3 107.83(11)
O3 C5 N1 124.58(13)
O3 C5 C6 128.02(12)
N1 C5 C6 107.37(11)
C3 C6 H6 110.0
C3 C6 C7 104.83(10)
C5 C6 C3 105.04(10)
C5 C6 H6 110.0
C5 C6 C7 116.64(11)
C7 C6 H6 110.0
C1 C7 C6 97.19(10)
C8 C7 C1 95.77(10)
C8 C7 C6 107.00(11)
C30 C7 C1 114.95(11)
C30 C7 C6 118.70(11)
C30 C7 C8 118.93(11)
C9 C8 C7 108.86(12)
C9 C8 C21 122.32(12)
C21 C8 C7 128.82(12)
C8 C9 C2 109.08(12)
C8 C9 C10 121.82(12)
C10 C9 C2 129.01(12)
C11 C10 C9 124.13(13)
C11 C10 C23 119.13(13)
C23 C10 C9 116.69(12)
C10 C11 H11 119.8
C12 C11 C10 120.47(13)
C12 C11 H11 119.8
C11 C12 H12 119.6
C13 C12 C11 120.87(13)
C13 C12 H12 119.6
C12 C13 H13 119.6
C12 C13 C14 120.89(13)
C14 C13 H13 119.6
C13 C14 C15 121.93(13)
C13 C14 C23 119.16(13)
C23 C14 C15 118.91(13)
C14 C15 H15 119.2
C16 C15 C14 121.54(13)
C16 C15 H15 119.2
C15 C16 H16 119.5
C15 C16 C17 120.99(14)
C17 C16 H16 119.5
C18 C17 C16 121.04(13)
C18 C17 C22 119.51(13)
C22 C17 C16 119.28(13)
C17 C18 H18 119.7
C19 C18 C17 120.51(13)
C19 C18 H18 119.7
C18 C19 H19 119.6
C18 C19 C20 120.85(13)
C20 C19 H19 119.6
C19 C20 H20 119.7
C19 C20 C21 120.66(13)
C21 C20 H20 119.7
C20 C21 C8 124.78(13)
C20 C21 C22 118.73(12)
C22 C21 C8 116.49(12)
C17 C22 C21 119.50(12)
C17 C22 C23 119.56(13)
C21 C22 C23 120.81(12)
C10 C23 C22 121.07(12)
C14 C23 C10 119.40(12)
C14 C23 C22 119.48(13)
C25 C24 C2 122.90(13)
C29 C24 C2 118.70(12)
C29 C24 C25 118.40(13)
C24 C25 H25 119.8
C26 C25 C24 120.48(14)
C26 C25 H25 119.8
C25 C26 H26 119.7
C27 C26 C25 120.52(14)
C27 C26 H26 119.7
C26 C27 H27 120.3
C26 C27 C28 119.38(13)
C28 C27 H27 120.3
C27 C28 H28 119.8
C27 C28 C29 120.37(14)
C29 C28 H28 119.8
C24 C29 H29 119.6
C28 C29 C24 120.84(13)
C28 C29 H29 119.6
C31 C30 C7 118.39(12)
C35 C30 C7 122.70(13)
C35 C30 C31 118.86(13)
C30 C31 H31 119.8
C32 C31 C30 120.43(13)
C32 C31 H31 119.8
C31 C32 H32 120.0
C31 C32 C33 120.05(14)
C33 C32 H32 120.0
C32 C33 H33 120.0
C34 C33 C32 119.91(13)
C34 C33 H33 120.0
C33 C34 H34 119.9
C33 C34 C35 120.26(13)
C35 C34 H34 119.9
C30 C35 C34 120.46(14)
C30 C35 H35 119.8
C34 C35 H35 119.8
C37 C36 N1 121.07(12)
C37 C36 C41 119.58(13)
C41 C36 N1 119.25(12)
O4 C37 C36 116.22(12)
O4 C37 C38 123.20(13)
C36 C37 C38 120.32(13)
C37 C38 H38 120.4
C39 C38 C37 119.17(14)
C39 C38 H38 120.4
C38 C39 H39 119.3
C38 C39 C40 121.30(14)
C40 C39 H39 119.3
C39 C40 H40 120.5
C41 C40 C39 119.03(14)
C41 C40 H40 120.5
O5 C41 C36 119.17(12)
C40 C41 O5 120.15(13)
C40 C41 C36 120.59(13)
C43 C42 O4 117.38(12)
C43 C42 C47 121.97(13)
C47 C42 O4 120.44(13)
C42 C43 H43 120.7
C42 C43 C44 118.60(14)
C44 C43 H43 120.7
C43 C44 H44 119.7
C45 C44 C43 120.56(14)
C45 C44 H44 119.7
C44 C45 H45 120.1
C44 C45 C46 119.89(14)
C46 C45 H45 120.1
C45 C46 H46 119.9
C45 C46 C47 120.30(14)
C47 C46 H46 119.9
C42 C47 C46 118.66(14)
C42 C47 H47 120.7
C46 C47 H47 120.7
C49 C48 O5 122.75(14)
C49 C48 C53 120.93(14)
C53 C48 O5 116.23(13)
C48 C49 H49 120.5
C48 C49 C50 118.99(15)
C50 C49 H49 120.5
C49 C50 H50 119.7
C51 C50 C49 120.59(16)
C51 C50 H50 119.7
C50 C51 H51 120.3
C50 C51 C52 119.38(16)
C52 C51 H51 120.3
C51 C52 H52 119.6
C53 C52 C51 120.81(16)
C53 C52 H52 119.6
C48 C53 H53 120.4
C52 C53 C48 119.25(15)
C52 C53 H53 120.4

loop_
_geom_bond_atom_site_label_1
_geom_bond_atom_site_label_2
_geom_bond_distance
O1 C1 1.1951(17)
O2 C4 1.2047(16)
O3 C5 1.2035(16)
O4 C37 1.3777(17)
O4 C42 1.3955(16)
O5 C41 1.3888(17)
O5 C48 1.3933(18)
N1 C4 1.3959(17)
N1 C5 1.3988(17)
N1 C36 1.4275(17)
C1 C2 1.5538(19)
C1 C7 1.5568(18)
C2 C3 1.5630(19)
C2 C9 1.5333(19)
C2 C24 1.5058(18)
C3 H3 1.0000
C3 C4 1.5143(19)
C3 C6 1.5551(18)
C5 C6 1.5257(19)
C6 H6 1.0000
C6 C7 1.5690(19)
C7 C8 1.5287(19)
C7 C30 1.5027(18)
C8 C9 1.3756(18)
C8 C21 1.4408(19)
C9 C10 1.4396(19)
C10 C11 1.4028(19)
C10 C23 1.4293(19)
C11 H11 0.9500
C11 C12 1.388(2)
C12 H12 0.9500
C12 C13 1.382(2)
C13 H13 0.9500
C13 C14 1.398(2)
C14 C15 1.440(2)
C14 C23 1.425(2)
C15 H15 0.9500
C15 C16 1.344(2)
C16 H16 0.9500
C16 C17 1.439(2)
C17 C18 1.397(2)
C17 C22 1.423(2)
C18 H18 0.9500
C18 C19 1.384(2)
C19 H19 0.9500
C19 C20 1.389(2)
C20 H20 0.9500
C20 C21 1.4040(19)
C21 C22 1.4293(19)
C22 C23 1.4346(19)
C24 C25 1.395(2)
C24 C29 1.395(2)
C25 H25 0.9500
C25 C26 1.393(2)
C26 H26 0.9500
C26 C27 1.383(2)
C27 H27 0.9500
C27 C28 1.386(2)
C28 H28 0.9500
C28 C29 1.387(2)
C29 H29 0.9500
C30 C31 1.401(2)
C30 C35 1.3904(19)
C31 H31 0.9500
C31 C32 1.387(2)
C32 H32 0.9500
C32 C33 1.390(2)
C33 H33 0.9500
C33 C34 1.381(2)
C34 H34 0.9500
C34 C35 1.392(2)
C35 H35 0.9500
C36 C37 1.386(2)
C36 C41 1.396(2)
C37 C38 1.391(2)
C38 H38 0.9500
C38 C39 1.383(2)
C39 H39 0.9500
C39 C40 1.389(2)
C40 H40 0.9500
C40 C41 1.380(2)
C42 C43 1.376(2)
C42 C47 1.385(2)
C43 H43 0.9500
C43 C44 1.391(2)
C44 H44 0.9500
C44 C45 1.382(2)
C45 H45 0.9500
C45 C46 1.386(2)
C46 H46 0.9500
C46 C47 1.390(2)
C47 H47 0.9500
C48 C49 1.381(2)
C48 C53 1.382(2)
C49 H49 0.9500
C49 C50 1.393(2)
C50 H50 0.9500
C50 C51 1.376(3)
C51 H51 0.9500
C51 C52 1.386(3)
C52 H52 0.9500
C52 C53 1.378(2)
C53 H53 0.9500

loop_
_geom_torsion_atom_site_label_1
_geom_torsion_atom_site_label_2
_geom_torsion_atom_site_label_3
_geom_torsion_atom_site_label_4
_geom_torsion
O1 C1 C2 C3 -122.83(15)
O1 C1 C2 C9 130.00(15)
O1 C1 C2 C24 3.0(2)
O1 C1 C7 C6 123.00(15)
O1 C1 C7 C8 -129.00(15)
O1 C1 C7 C30 -3.3(2)
O3 C5 C6 C3 -178.83(14)
O3 C5 C6 C7 65.62(19)
O4 C37 C38 C39 -173.18(12)
O4 C42 C43 C44 173.15(13)
O4 C42 C47 C46 -174.16(13)
O5 C48 C49 C50 -174.51(14)
O5 C48 C53 C52 174.69(15)
N1 C5 C6 C3 -0.79(14)
N1 C5 C6 C7 -116.34(12)
N1 C36 C37 O4 -2.46(18)
N1 C36 C37 C38 -176.83(12)
N1 C36 C41 O5 0.32(18)
N1 C36 C41 C40 176.76(12)
C1 C2 C3 C4 -148.83(11)
C1 C2 C3 C6 -34.29(12)
C1 C2 C9 C8 30.90(13)
C1 C2 C9 C10 -152.55(14)
C1 C2 C24 C25 -123.62(14)
C1 C2 C24 C29 55.75(17)
C1 C7 C8 C9 -33.51(13)
C1 C7 C8 C21 147.08(14)
C1 C7 C30 C31 -51.18(17)
C1 C7 C30 C35 131.31(14)
C2 C1 C7 C6 -56.35(11)
C2 C1 C7 C8 51.64(11)
C2 C1 C7 C30 177.31(11)
C2 C3 C4 O2 -59.61(18)
C2 C3 C4 N1 120.21(12)
C2 C3 C6 C5 -123.09(11)
C2 C3 C6 C7 0.38(13)
C2 C9 C10 C11 -6.6(2)
C2 C9 C10 C23 176.01(13)
C2 C24 C25 C26 -179.78(13)
C2 C24 C29 C28 179.07(13)
C3 C2 C9 C8 -68.25(14)
C3 C2 C9 C10 108.31(15)
C3 C2 C24 C25 -9.8(2)
C3 C2 C24 C29 169.60(12)
C3 C6 C7 C1 33.62(12)
C3 C6 C7 C8 -64.69(13)
C3 C6 C7 C30 157.24(11)
C4 N1 C5 O3 -177.23(13)
C4 N1 C5 C6 4.64(15)
C4 N1 C36 C37 109.73(15)
C4 N1 C36 C41 -66.59(17)
C4 C3 C6 C5 -2.82(13)
C4 C3 C6 C7 120.65(11)
C5 N1 C4 O2 173.27(13)
C5 N1 C4 C3 -6.56(15)
C5 N1 C36 C37 -70.55(18)
C5 N1 C36 C41 113.13(15)
C5 C6 C7 C1 149.29(11)
C5 C6 C7 C8 50.98(14)
C5 C6 C7 C30 -87.09(15)
C6 C3 C4 O2 -174.31(13)
C6 C3 C4 N1 5.51(14)
C6 C7 C8 C9 65.84(14)
C6 C7 C8 C21 -113.58(15)
C6 C7 C30 C31 -165.51(12)
C6 C7 C30 C35 16.98(19)
C7 C1 C2 C3 56.52(11)
C7 C1 C2 C9 -50.65(11)
C7 C1 C2 C24 -177.62(11)
C7 C8 C9 C2 1.75(15)
C7 C8 C9 C10 -175.11(12)
C7 C8 C21 C20 3.6(2)
C7 C8 C21 C22 -176.64(13)
C7 C30 C31 C32 -175.90(13)
C7 C30 C35 C34 176.21(13)
C8 C7 C30 C31 61.39(17)
C8 C7 C30 C35 -116.12(15)
C8 C9 C10 C11 169.61(13)
C8 C9 C10 C23 -7.8(2)
C8 C21 C22 C17 175.43(12)
C8 C21 C22 C23 -8.68(19)
C9 C2 C3 C4 -50.41(14)
C9 C2 C3 C6 64.13(13)
C9 C2 C24 C25 122.79(15)
C9 C2 C24 C29 -57.84(18)
C9 C8 C21 C20 -175.77(13)
C9 C8 C21 C22 4.0(2)
C9 C10 C11 C12 -178.04(13)
C9 C10 C23 C14 -179.60(12)
C9 C10 C23 C22 3.03(19)
C10 C11 C12 C13 -1.1(2)
C11 C10 C23 C14 2.83(19)
C11 C10 C23 C22 -174.54(12)
C11 C12 C13 C14 0.6(2)
C12 C13 C14 C15 -179.48(13)
C12 C13 C14 C23 1.5(2)
C13 C14 C15 C16 -177.48(14)
C13 C14 C23 C10 -3.3(2)
C13 C14 C23 C22 174.15(13)
C14 C15 C16 C17 3.0(2)
C15 C14 C23 C10 177.73(12)
C15 C14 C23 C22 -4.9(2)
C15 C16 C17 C18 171.14(14)
C15 C16 C17 C22 -4.0(2)
C16 C17 C18 C19 -172.10(14)
C16 C17 C22 C21 176.54(13)
C16 C17 C22 C23 0.6(2)
C17 C18 C19 C20 -3.9(2)
C17 C22 C23 C10 -178.85(13)
C17 C22 C23 C14 3.8(2)
C18 C17 C22 C21 1.3(2)
C18 C17 C22 C23 -174.66(13)
C18 C19 C20 C21 0.3(2)
C19 C20 C21 C8 -176.18(13)
C19 C20 C21 C22 4.0(2)
C20 C21 C22 C17 -4.8(2)
C20 C21 C22 C23 171.12(13)
C21 C8 C9 C2 -178.80(12)
C21 C8 C9 C10 4.4(2)
C21 C22 C23 C10 5.3(2)
C21 C22 C23 C14 -172.11(13)
C22 C17 C18 C19 3.1(2)
C23 C10 C11 C12 -0.7(2)
C23 C14 C15 C16 1.5(2)
C24 C2 C3 C4 87.91(14)
C24 C2 C3 C6 -157.55(12)
C24 C2 C9 C8 154.16(12)
C24 C2 C9 C10 -29.3(2)
C24 C25 C26 C27 0.0(2)
C25 C24 C29 C28 -1.5(2)
C25 C26 C27 C28 -0.2(2)
C26 C27 C28 C29 -0.5(2)
C27 C28 C29 C24 1.4(2)
C29 C24 C25 C26 0.9(2)
C30 C7 C8 C9 -156.21(12)
C30 C7 C8 C21 24.4(2)
C30 C31 C32 C33 -0.9(2)
C31 C30 C35 C34 -1.3(2)
C31 C32 C33 C34 -0.4(2)
C32 C33 C34 C35 0.9(2)
C33 C34 C35 C30 0.0(2)
C35 C30 C31 C32 1.7(2)
C36 N1 C4 O2 -7.0(2)
C36 N1 C4 C3 173.18(11)
C36 N1 C5 O3 3.0(2)
C36 N1 C5 C6 -175.09(12)
C36 C37 C38 C39 0.8(2)
C37 O4 C42 C43 130.59(14)
C37 O4 C42 C47 -54.58(18)
C37 C36 C41 O5 -176.06(12)
C37 C36 C41 C40 0.4(2)
C37 C38 C39 C40 -0.9(2)
C38 C39 C40 C41 0.8(2)
C39 C40 C41 O5 175.90(12)
C39 C40 C41 C36 -0.5(2)
C41 O5 C48 C49 -25.2(2)
C41 O5 C48 C53 158.29(13)
C41 C36 C37 O4 173.85(11)
C41 C36 C37 C38 -0.52(19)
C42 O4 C37 C36 143.24(12)
C42 O4 C37 C38 -42.57(17)
C42 C43 C44 C45 1.8(2)
C43 C42 C47 C46 0.4(2)
C43 C44 C45 C46 -0.8(2)
C44 C45 C46 C47 -0.4(2)
C45 C46 C47 C42 0.6(2)
C47 C42 C43 C44 -1.6(2)
C48 O5 C41 C36 -71.16(16)
C48 O5 C41 C40 112.39(14)
C48 C49 C50 C51 -0.1(3)
C49 C48 C53 C52 -1.9(2)
C49 C50 C51 C52 -1.5(3)
C50 C51 C52 C53 1.5(3)
C51 C52 C53 C48 0.2(3)
C53 C48 C49 C50 1.8(2)
